data_7049292
loop_
_publ_author_name
'Kalita, Pankaj'
'Malakar, Amit'
'Goura, Joydeb'
'Nayak, Subhashree'
'Herrera, Juan Manuel'
'Colacio, Enrique'
'Chandrasekhar, Vadapalli'

_publ_section_title
;
 Mononuclear lanthanide complexes assembled from a tridentate NNO donor
 ligand: design of a Dy<sup>III</sup> single-ion magnet.
;
_journal_issue 15
_journal_name_full 'Dalton transactions (Cambridge, England : 2003)'
_journal_page_first 4857
_journal_page_last 4866
_journal_paper_doi 10.1039/c9dt00504h
_journal_volume 48
_journal_year 2019
_chemical_formula_moiety 'C25 H22 Ho N9 O10, 3(C H4 O)'
_chemical_formula_sum 'C28 H34 Ho N9 O13'
_chemical_formula_weight 869.57
_space_group_crystal_system triclinic
_space_group_IT_number 2
_space_group_name_Hall '-P 1'
_space_group_name_H-M_alt 'P -1'
_symmetry_space_group_name_Hall '-P 1'
_symmetry_space_group_name_H-M 'P -1'
_atom_sites_solution_hydrogens mixed
_atom_sites_solution_primary dual
_audit_creation_date 2019-03-01
_audit_creation_method
;
Olex2 1.2
(compiled 2018.05.29 svn.r3508 for OlexSys, GUI svn.r5506)
;
_audit_update_record
;
2019-03-04 deposited with the CCDC.    2019-03-07 downloaded from the CCDC.
;
_cell_angle_alpha 93.941(2)
_cell_angle_beta 105.350(3)
_cell_angle_gamma 105.348(3)
_cell_formula_units_Z 2
_cell_length_a 11.3398(4)
_cell_length_b 11.7893(4)
_cell_length_c 13.7166(3)
_cell_measurement_reflns_used 20977
_cell_measurement_temperature 172.99(10)
_cell_measurement_theta_max 28.9200
_cell_measurement_theta_min 2.8860
_cell_volume 1686.17(10)
_computing_cell_refinement 'CrysAlisPro 1.171.39.29d (Rigaku OD, 2017)'
_computing_data_collection 'CrysAlisPro 1.171.39.29d (Rigaku OD, 2017)'
_computing_data_reduction 'CrysAlisPro 1.171.39.29d (Rigaku OD, 2017)'
_computing_molecular_graphics 'Olex2 (Dolomanov et al., 2009)'
_computing_publication_material 'Olex2 (Dolomanov et al., 2009)'
_computing_structure_refinement 'ShelXL (Sheldrick, 2015)'
_computing_structure_solution 'ShelXT (Sheldrick, 2015)'
_diffrn_ambient_environment N~2~
_diffrn_ambient_temperature 172.99(10)
_diffrn_detector 'CCD plate'
_diffrn_measured_fraction_theta_full 0.999
_diffrn_measured_fraction_theta_max 0.880
_diffrn_measurement_details
;
List of Runs (angles in degrees, time in seconds):

  # Type    Start    End  Width  t~exp~   \w     \q     \k     \f   Frames
#--------------------------------------------------------------------------
  1  \w    -75.00 -49.00   0.50    2.50    --    7.10 -30.00-170.00   52
  2  \w      1.00  39.00   0.50    2.50    --    7.10  30.00 -10.00   76
  3  \w    -12.00  13.00   0.50    2.50    --   -7.50  30.00 -10.00   50
  4  \w    -52.00 -27.00   0.50    2.50    --   -7.50 -30.00-170.00   50
  5  \w     50.00  96.00   0.50    2.50    --    7.10  77.00 150.00   92
  6  \w    -62.00  23.00   0.50    2.50    --   -7.50 -82.00-150.00  170
  7  \w    -55.00   5.00   0.50    2.50    --   -7.50 -77.00 120.00  120
  8  \w    -13.00  13.00   0.50    2.50    --   -7.50 -82.00   0.00   52
  9  \w    -48.00  -2.00   0.50    2.50    --   -7.50  38.00 -90.00   92
 10  \w      3.00  80.00   0.50    2.50    --   -7.50  38.00 -90.00  154
 11  \w    -63.00 -17.00   0.50    2.50    --   -7.50 -82.00   0.00   92
 12  \w    -81.00  76.00   0.50    2.50    --   -7.50  19.00  30.00  314
 13  \w    -51.00  21.00   0.50    2.50    --   -7.50 -82.00  60.00  144
;
_diffrn_measurement_device 'four-circle diffractometer'
_diffrn_measurement_device_type 'XtaLAB AFC12 (RINC): Kappa single'
_diffrn_measurement_method '\w scans'
_diffrn_orient_matrix_type 'CrysAlisPro convention (1999,Acta A55,543-557)'
_diffrn_orient_matrix_UB_11 -0.0641838000
_diffrn_orient_matrix_UB_12 -0.0250868000
_diffrn_orient_matrix_UB_13 -0.0000254000
_diffrn_orient_matrix_UB_21 0.0164314000
_diffrn_orient_matrix_UB_22 -0.0489768000
_diffrn_orient_matrix_UB_23 0.0210808000
_diffrn_orient_matrix_UB_31 0.0146953000
_diffrn_orient_matrix_UB_32 0.0308722000
_diffrn_orient_matrix_UB_33 0.0499666000
_diffrn_radiation_monochromator graphite
_diffrn_radiation_probe x-ray
_diffrn_radiation_type MoK\a
_diffrn_radiation_wavelength 0.71073
_diffrn_reflns_av_R_equivalents 0.0380
_diffrn_reflns_av_unetI/netI 0.0343
_diffrn_reflns_Laue_measured_fraction_full 0.999
_diffrn_reflns_Laue_measured_fraction_max 0.880
_diffrn_reflns_limit_h_max 14
_diffrn_reflns_limit_h_min -15
_diffrn_reflns_limit_k_max 15
_diffrn_reflns_limit_k_min -15
_diffrn_reflns_limit_l_max 16
_diffrn_reflns_limit_l_min -17
_diffrn_reflns_number 34416
_diffrn_reflns_point_group_measured_fraction_full 0.999
_diffrn_reflns_point_group_measured_fraction_max 0.880
_diffrn_reflns_theta_full 25.242
_diffrn_reflns_theta_max 28.952
_diffrn_reflns_theta_min 2.830
_diffrn_source 'fine-focus sealed X-ray tube'
_diffrn_source_type 'Enhance (Mo) X-ray Source'
_exptl_absorpt_coefficient_mu 2.425
_exptl_absorpt_correction_T_max 1.00000
_exptl_absorpt_correction_T_min 0.80098
_exptl_absorpt_correction_type multi-scan
_exptl_absorpt_process_details
;
CrysAlisPro 1.171.39.29d (Rigaku Oxford Diffraction, 2017)
Empirical absorption correction using spherical harmonics,
 implemented in SCALE3 ABSPACK scaling algorithm.
;
_exptl_crystal_colour yellow
_exptl_crystal_colour_primary yellow
_exptl_crystal_density_diffrn 1.713
_exptl_crystal_description block
_exptl_crystal_F_000 872
_exptl_crystal_size_max 0.15
_exptl_crystal_size_mid 0.1
_exptl_crystal_size_min 0.08
_refine_diff_density_max 0.570
_refine_diff_density_min -0.495
_refine_diff_density_rms 0.081
_refine_ls_extinction_method none
_refine_ls_goodness_of_fit_ref 1.046
_refine_ls_hydrogen_treatment mixed
_refine_ls_matrix_type full
_refine_ls_number_parameters 481
_refine_ls_number_reflns 7858
_refine_ls_number_restraints 4
_refine_ls_restrained_S_all 1.047
_refine_ls_R_factor_all 0.0258
_refine_ls_R_factor_gt 0.0230
_refine_ls_shift/su_max 0.002
_refine_ls_shift/su_mean 0.000
_refine_ls_structure_factor_coef Fsqd
_refine_ls_weighting_details 'w=1/[\s^2^(Fo^2^)+(0.0145P)^2^+1.0635P] where P=(Fo^2^+2Fc^2^)/3'
_refine_ls_weighting_scheme calc
_refine_ls_wR_factor_gt 0.0470
_refine_ls_wR_factor_ref 0.0479
_reflns_Friedel_coverage 0.000
_reflns_number_gt 7314
_reflns_number_total 7858
_reflns_threshold_expression 'I > 2\s(I)'
_cod_data_source_file c9dt00504h2.cif
_cod_data_source_block aj0806
_cod_depositor_comments 'Adding full bibliography for 7049290--7049293.cif.'
_cod_original_cell_volume 1686.16(10)
_cod_database_code 7049292
_shelx_shelxl_version_number 2017/1
_chemical_oxdiff_formula CHNOHo
_shelx_space_group_comment
;
The symmetry employed for this shelxl refinement is uniquely defined
by the following loop, which should always be used as a source of
symmetry information in preference to the above space-group names.
They are only intended as comments.
;
_shelx_estimated_absorpt_t_max 0.830
_shelx_estimated_absorpt_t_min 0.712
_reflns_odcompleteness_completeness 99.80
_reflns_odcompleteness_iscentric 1
_reflns_odcompleteness_theta 26.32
_olex2_refinement_description
;
1. Fixed Uiso
 At 1.2 times of:
  All C(H) groups, All N(H) groups
 At 1.5 times of:
  All C(H,H,H) groups, All C(H,H,H,H,H,H) groups, All O(H) groups
2. Restrained distances
 O3-H3
 0.85 with sigma of 0.01
 C25-H3
 1.897634 with sigma of 0.02
 Ho1-H3
 2.897801 with sigma of 0.02
 O019-C01E \\sim O0-C01E
 with sigma of 0.02
 O0-O019 \\sim O019-C01E
 with sigma of 0.02
3. Others
 Sof(H01D)=Sof(H01E)=Sof(H01F)=Sof(O0)=Sof(H0)=1-FVAR(1)
 Sof(O019)=Sof(H019)=Sof(H01A)=Sof(H01B)=Sof(H01C)=FVAR(1)
4.a Aromatic/amide H refined with riding coordinates:
 N2(H2), N5(H5), C24(H24), C7(H7), C17(H17), C5(H5A), C19(H19), C2(H2A),
 C3(H3A), C22(H22), C23(H23), C12(H12), C21(H21), C15(H15), C14(H14), C9(H9),
 C11(H11), C10(H10)
4.b Idealised Me refined as rotating group:
 C25(H25A,H25B,H25C), C01D(H01G,H01H,H01I), C01E(H01A,H01B,H01C), C01E(H01D,
 H01E,H01F), C01F(H01J,H01K,H01L)
4.c Idealised tetrahedral OH refined as rotating group:
 O00C(H00C), O00S(H00S), O019(H019), O0(H0)
;
_olex2_submission_special_instructions 'No special instructions were received'
_oxdiff_exptl_absorpt_empirical_details
;
Empirical correction (ABSPACK) includes:
- Absorption correction using spherical harmonics
- Frame scaling
;
_oxdiff_exptl_absorpt_empirical_full_max 2.168
_oxdiff_exptl_absorpt_empirical_full_min 0.856

loop_
_space_group_symop_operation_xyz
'x, y, z'
'-x, -y, -z'

loop_
_atom_site_label
_atom_site_type_symbol
_atom_site_fract_x
_atom_site_fract_y
_atom_site_fract_z
_atom_site_U_iso_or_equiv
_atom_site_adp_type
_atom_site_occupancy
_atom_site_site_symmetry_order
_atom_site_calc_flag
_atom_site_refinement_flags_posn
_atom_site_refinement_flags_occupancy
_atom_site_disorder_assembly
_atom_site_disorder_group
Ho1 Ho 0.36544(2) 0.33351(2) 0.22240(2) 0.01830(4) Uani 1 1 d D . . .
O2 O 0.24610(15) 0.35013(14) 0.32678(11) 0.0245(3) Uani 1 1 d . . . .
O1 O 0.48004(14) 0.19825(13) 0.22152(11) 0.0214(3) Uani 1 1 d . . . .
O3 O 0.23926(15) 0.13339(14) 0.22173(12) 0.0266(3) Uani 1 1 d D . . .
H3 H 0.2624(18) 0.0811(12) 0.1921(19) 0.040 Uiso 1 1 d DR . . .
O4 O 0.38903(16) 0.49356(15) 0.10886(12) 0.0320(4) Uani 1 1 d . . . .
O7 O 0.72068(16) 0.05222(15) -0.10662(13) 0.0316(4) Uani 1 1 d . . . .
O5 O 0.38351(17) 0.54360(15) 0.26094(13) 0.0328(4) Uani 1 1 d . . . .
N3 N 0.15211(17) 0.32246(16) 0.09947(13) 0.0219(4) Uani 1 1 d . . . .
O8 O 0.84618(17) 0.01349(17) 0.02808(14) 0.0393(4) Uani 1 1 d . . . .
N4 N 0.49881(17) 0.35902(16) 0.40557(13) 0.0217(4) Uani 1 1 d . . . .
N6 N 0.60207(18) 0.43790(16) 0.25658(14) 0.0245(4) Uani 1 1 d . . . .
O00C O 0.5075(2) 0.08052(17) 0.39245(14) 0.0445(5) Uani 1 1 d . . . .
H00C H 0.494455 0.120787 0.346566 0.067 Uiso 1 1 calc GR . . .
N2 N 0.22807(18) 0.26272(18) -0.03064(13) 0.0258(4) Uani 1 1 d . . . .
H2 H 0.223525 0.254736 -0.094438 0.031 Uiso 1 1 calc R . . .
N1 N 0.33292(17) 0.24879(16) 0.04070(13) 0.0213(4) Uani 1 1 d . . . .
N5 N 0.62842(18) 0.38279(19) 0.41921(15) 0.0302(5) Uani 1 1 d . . . .
H5 H 0.677098 0.371783 0.475261 0.036 Uiso 1 1 calc R . . .
N8 N 0.75720(18) 0.05253(17) -0.01282(15) 0.0276(4) Uani 1 1 d . . . .
O10 O 0.2628(2) 0.2063(2) 0.75749(14) 0.0524(5) Uani 1 1 d . . . .
O9 O 0.0636(2) 0.19604(19) 0.69978(15) 0.0496(5) Uani 1 1 d . . . .
N7 N 0.3938(2) 0.57515(18) 0.17600(17) 0.0317(5) Uani 1 1 d . . . .
C24 C 0.0558(2) 0.3500(2) 0.12646(18) 0.0261(5) Uani 1 1 d . . . .
H24 H 0.067919 0.373007 0.195484 0.031 Uiso 1 1 calc R . . .
C1 C 0.2308(2) 0.31914(19) 0.41237(16) 0.0219(5) Uani 1 1 d . . . .
N9 N 0.1720(2) 0.21626(19) 0.68983(16) 0.0367(5) Uani 1 1 d . . . .
O6 O 0.4077(2) 0.67800(17) 0.16129(18) 0.0580(6) Uani 1 1 d . . . .
C20 C 0.1316(2) 0.28908(19) -0.00063(16) 0.0212(4) Uani 1 1 d . . . .
C6 C 0.3358(2) 0.31151(19) 0.49371(16) 0.0215(5) Uani 1 1 d . . . .
C18 C 0.5200(2) 0.17807(19) 0.05963(16) 0.0208(4) Uani 1 1 d . . . .
C13 C 0.5499(2) 0.17219(18) 0.16696(16) 0.0199(4) Uani 1 1 d . . . .
O00S O 0.7672(2) 0.1346(2) 0.4816(2) 0.0649(6) Uani 1 1 d . . . .
H00S H 0.689752 0.124510 0.464250 0.097 Uiso 1 1 calc GR . . .
C7 C 0.4649(2) 0.3378(2) 0.48745(17) 0.0252(5) Uani 1 1 d . . . .
H7 H 0.528952 0.339819 0.546698 0.030 Uiso 1 1 calc R . . .
C8 C 0.6798(2) 0.42352(19) 0.34462(18) 0.0254(5) Uani 1 1 d . . . .
C17 C 0.5913(2) 0.14026(19) 0.00288(17) 0.0215(4) Uani 1 1 d . . . .
H17 H 0.570937 0.142651 -0.067079 0.026 Uiso 1 1 calc R . . .
C5 C 0.3143(2) 0.2787(2) 0.58494(17) 0.0259(5) Uani 1 1 d . . . .
H5A H 0.382131 0.273936 0.638583 0.031 Uiso 1 1 calc R . . .
C19 C 0.4097(2) 0.21055(19) 0.00237(16) 0.0221(5) Uani 1 1 d . . . .
H19 H 0.392936 0.203066 -0.068277 0.027 Uiso 1 1 calc R . . .
C2 C 0.1085(2) 0.2946(2) 0.42868(18) 0.0290(5) Uani 1 1 d . . . .
H2A H 0.039794 0.301360 0.376921 0.035 Uiso 1 1 calc R . . .
C3 C 0.0885(2) 0.2616(2) 0.51769(18) 0.0303(5) Uani 1 1 d . . . .
H3A H 0.007327 0.244893 0.526365 0.036 Uiso 1 1 calc R . . .
C22 C -0.0783(2) 0.3105(2) -0.04427(18) 0.0282(5) Uani 1 1 d . . . .
H22 H -0.155278 0.306572 -0.092042 0.034 Uiso 1 1 calc R . . .
C23 C -0.0587(2) 0.3463(2) 0.05875(18) 0.0285(5) Uani 1 1 d . . . .
H23 H -0.121622 0.367222 0.081232 0.034 Uiso 1 1 calc R . . .
C12 C 0.6572(2) 0.4785(2) 0.1848(2) 0.0319(6) Uani 1 1 d . . . .
H12 H 0.604979 0.488315 0.123038 0.038 Uiso 1 1 calc R . . .
C21 C 0.0168(2) 0.2811(2) -0.07495(17) 0.0246(5) Uani 1 1 d . . . .
H21 H 0.005332 0.256326 -0.143552 0.030 Uiso 1 1 calc R . . .
C4 C 0.1929(2) 0.2532(2) 0.59578(17) 0.0278(5) Uani 1 1 d . . . .
C15 C 0.7270(2) 0.0970(2) 0.15510(18) 0.0275(5) Uani 1 1 d . . . .
H15 H 0.796457 0.070918 0.186159 0.033 Uiso 1 1 calc R . . .
C16 C 0.6922(2) 0.09922(19) 0.04997(17) 0.0234(5) Uani 1 1 d . . . .
C14 C 0.6575(2) 0.1337(2) 0.21201(17) 0.0269(5) Uani 1 1 d . . . .
H14 H 0.681732 0.133398 0.282261 0.032 Uiso 1 1 calc R . . .
C9 C 0.8125(2) 0.4474(2) 0.3633(2) 0.0345(6) Uani 1 1 d . . . .
H9 H 0.863450 0.434798 0.424449 0.041 Uiso 1 1 calc R . . .
O019 O 0.7984(3) 0.4203(3) 0.62186(19) 0.0298(9) Uani 0.646(6) 1 d D P A 1
H019 H 0.772375 0.469376 0.648355 0.045 Uiso 0.646(6) 1 calc GR P A 1
C25 C 0.1086(2) 0.0796(2) 0.2167(2) 0.0387(6) Uani 1 1 d D . . .
H25A H 0.060862 0.043031 0.147795 0.058 Uiso 1 1 calc GR . . .
H25B H 0.073265 0.139264 0.237653 0.058 Uiso 1 1 calc GR . . .
H25C H 0.104065 0.020246 0.261253 0.058 Uiso 1 1 calc GR . . .
C11 C 0.7864(3) 0.5061(2) 0.1983(2) 0.0388(6) Uani 1 1 d . . . .
H11 H 0.820702 0.535405 0.147302 0.047 Uiso 1 1 calc R . . .
C10 C 0.8649(3) 0.4897(2) 0.2890(2) 0.0405(7) Uani 1 1 d . . . .
H10 H 0.952678 0.507276 0.299395 0.049 Uiso 1 1 calc R . . .
C01D C 0.4464(4) -0.0414(3) 0.3528(3) 0.0636(10) Uani 1 1 d . . . .
H01G H 0.479027 -0.063816 0.298914 0.095 Uiso 1 1 calc GR . . .
H01H H 0.355882 -0.054262 0.326231 0.095 Uiso 1 1 calc GR . . .
H01I H 0.462951 -0.088602 0.406210 0.095 Uiso 1 1 calc GR . . .
C01E C 0.8079(3) 0.3321(3) 0.6829(3) 0.0524(8) Uani 1 1 d D . . .
H01A H 0.836658 0.273703 0.651201 0.079 Uiso 0.646(6) 1 calc GR P A 1
H01B H 0.725694 0.294758 0.691178 0.079 Uiso 0.646(6) 1 calc GR P A 1
H01C H 0.868073 0.366740 0.748695 0.079 Uiso 0.646(6) 1 calc GR P A 1
H01D H 0.730181 0.273480 0.681507 0.079 Uiso 0.354(6) 1 calc GR P A 2
H01E H 0.812118 0.406767 0.718444 0.079 Uiso 0.354(6) 1 calc GR P A 2
H01F H 0.879927 0.306965 0.717587 0.079 Uiso 0.354(6) 1 calc GR P A 2
C01F C 0.7912(4) 0.0246(4) 0.4868(4) 0.1075(18) Uani 1 1 d . . . .
H01J H 0.771522 -0.016278 0.418883 0.161 Uiso 1 1 calc GR . . .
H01K H 0.738857 -0.022152 0.522903 0.161 Uiso 1 1 calc GR . . .
H01L H 0.879799 0.036686 0.522219 0.161 Uiso 1 1 calc GR . . .
O0 O 0.8102(6) 0.3448(6) 0.5855(5) 0.050(2) Uani 0.354(6) 1 d D P A 2
H0 H 0.788282 0.279020 0.551046 0.074 Uiso 0.354(6) 1 calc GR P A 2

loop_
_atom_site_aniso_label
_atom_site_aniso_U_11
_atom_site_aniso_U_22
_atom_site_aniso_U_33
_atom_site_aniso_U_23
_atom_site_aniso_U_13
_atom_site_aniso_U_12
Ho1 0.01936(6) 0.02231(6) 0.01500(6) 0.00520(4) 0.00615(4) 0.00735(4)
O2 0.0258(8) 0.0343(9) 0.0175(8) 0.0082(6) 0.0094(6) 0.0116(7)
O1 0.0228(8) 0.0255(8) 0.0179(8) 0.0057(6) 0.0065(6) 0.0092(6)
O3 0.0224(8) 0.0253(8) 0.0346(9) 0.0037(7) 0.0125(7) 0.0074(7)
O4 0.0345(10) 0.0364(10) 0.0284(9) 0.0119(7) 0.0120(8) 0.0114(8)
O7 0.0307(9) 0.0381(10) 0.0293(10) 0.0013(7) 0.0114(7) 0.0142(8)
O5 0.0423(10) 0.0283(9) 0.0340(10) 0.0088(7) 0.0180(8) 0.0131(8)
N3 0.0233(10) 0.0271(10) 0.0196(9) 0.0055(7) 0.0093(8) 0.0110(8)
O8 0.0275(9) 0.0524(12) 0.0426(11) 0.0014(9) 0.0068(8) 0.0244(9)
N4 0.0179(9) 0.0258(10) 0.0206(10) 0.0013(7) 0.0050(7) 0.0064(8)
N6 0.0230(10) 0.0231(10) 0.0303(11) 0.0050(8) 0.0127(8) 0.0062(8)
O00C 0.0531(12) 0.0471(12) 0.0344(10) 0.0197(9) 0.0101(9) 0.0158(10)
N2 0.0264(10) 0.0455(12) 0.0123(9) 0.0073(8) 0.0050(8) 0.0217(9)
N1 0.0199(9) 0.0291(10) 0.0180(9) 0.0087(7) 0.0062(7) 0.0105(8)
N5 0.0176(10) 0.0471(13) 0.0229(10) 0.0049(9) 0.0034(8) 0.0073(9)
N8 0.0212(10) 0.0271(10) 0.0344(12) 0.0023(8) 0.0087(9) 0.0072(8)
O10 0.0622(14) 0.0785(15) 0.0251(10) 0.0222(10) 0.0173(10) 0.0269(12)
O9 0.0555(13) 0.0618(13) 0.0420(12) 0.0142(10) 0.0355(10) 0.0121(11)
N7 0.0299(11) 0.0290(11) 0.0421(13) 0.0154(9) 0.0156(10) 0.0112(9)
C24 0.0274(12) 0.0327(13) 0.0228(12) 0.0066(9) 0.0109(10) 0.0125(10)
C1 0.0259(12) 0.0216(11) 0.0198(11) 0.0030(8) 0.0091(9) 0.0072(9)
N9 0.0509(15) 0.0380(12) 0.0252(11) 0.0060(9) 0.0193(11) 0.0113(11)
O6 0.0809(16) 0.0325(11) 0.0797(16) 0.0315(11) 0.0424(13) 0.0241(11)
C20 0.0227(11) 0.0228(11) 0.0210(11) 0.0079(8) 0.0089(9) 0.0077(9)
C6 0.0272(12) 0.0242(11) 0.0155(11) 0.0016(8) 0.0081(9) 0.0100(9)
C18 0.0207(11) 0.0207(11) 0.0207(11) 0.0044(8) 0.0064(9) 0.0050(9)
C13 0.0190(11) 0.0164(10) 0.0240(11) 0.0041(8) 0.0067(9) 0.0041(8)
O00S 0.0607(15) 0.0524(14) 0.0703(16) 0.0007(11) 0.0012(13) 0.0184(12)
C7 0.0246(12) 0.0313(12) 0.0176(11) 0.0021(9) 0.0028(9) 0.0086(10)
C8 0.0222(12) 0.0216(11) 0.0306(13) -0.0013(9) 0.0096(10) 0.0028(9)
C17 0.0219(11) 0.0216(11) 0.0215(11) 0.0050(8) 0.0073(9) 0.0055(9)
C5 0.0330(13) 0.0277(12) 0.0175(11) 0.0035(9) 0.0065(10) 0.0104(10)
C19 0.0241(11) 0.0281(12) 0.0172(11) 0.0065(9) 0.0083(9) 0.0099(9)
C2 0.0280(13) 0.0389(14) 0.0240(12) 0.0075(10) 0.0090(10) 0.0141(11)
C3 0.0297(13) 0.0359(14) 0.0307(13) 0.0048(10) 0.0171(11) 0.0106(11)
C22 0.0210(12) 0.0339(13) 0.0295(13) 0.0085(10) 0.0037(10) 0.0105(10)
C23 0.0250(12) 0.0356(13) 0.0317(13) 0.0068(10) 0.0132(10) 0.0148(10)
C12 0.0374(14) 0.0265(13) 0.0412(15) 0.0125(10) 0.0224(12) 0.0124(11)
C21 0.0233(12) 0.0312(12) 0.0204(11) 0.0065(9) 0.0055(9) 0.0100(10)
C4 0.0390(14) 0.0272(12) 0.0222(12) 0.0067(9) 0.0166(11) 0.0100(11)
C15 0.0195(11) 0.0328(13) 0.0307(13) 0.0064(10) 0.0036(10) 0.0120(10)
C16 0.0204(11) 0.0231(11) 0.0282(12) 0.0031(9) 0.0100(9) 0.0061(9)
C14 0.0257(12) 0.0342(13) 0.0220(12) 0.0073(9) 0.0037(10) 0.0131(10)
C9 0.0216(12) 0.0362(14) 0.0415(15) -0.0021(11) 0.0075(11) 0.0054(11)
O019 0.0300(15) 0.041(2) 0.0218(15) 0.0024(12) 0.0054(11) 0.0185(13)
C25 0.0254(13) 0.0355(14) 0.0545(17) 0.0027(12) 0.0173(12) 0.0030(11)
C11 0.0405(16) 0.0290(14) 0.0585(18) 0.0132(12) 0.0333(14) 0.0093(12)
C10 0.0248(13) 0.0341(14) 0.0651(19) 0.0008(13) 0.0227(13) 0.0050(11)
C01D 0.076(2) 0.0482(19) 0.0492(19) 0.0237(15) 0.0028(17) 0.0006(17)
C01E 0.0502(19) 0.059(2) 0.056(2) 0.0114(15) 0.0202(16) 0.0246(16)
C01F 0.077(3) 0.047(2) 0.177(5) 0.011(3) -0.001(3) 0.023(2)
O0 0.046(4) 0.047(4) 0.048(4) 0.006(3) -0.003(3) 0.019(3)

loop_
_atom_type_symbol
_atom_type_description
_atom_type_scat_dispersion_real
_atom_type_scat_dispersion_imag
_atom_type_scat_source
C C 0.0033 0.0016 'International Tables Vol C Tables 4.2.6.8 and 6.1.1.4'
H H 0.0000 0.0000 'International Tables Vol C Tables 4.2.6.8 and 6.1.1.4'
Ho Ho -0.2175 4.6783 'International Tables Vol C Tables 4.2.6.8 and 6.1.1.4'
N N 0.0061 0.0033 'International Tables Vol C Tables 4.2.6.8 and 6.1.1.4'
O O 0.0106 0.0060 'International Tables Vol C Tables 4.2.6.8 and 6.1.1.4'

loop_
_geom_angle_atom_site_label_1
_geom_angle_atom_site_label_2
_geom_angle_atom_site_label_3
_geom_angle
O2 Ho1 O1 126.23(5)
O2 Ho1 O3 74.35(5)
O2 Ho1 O4 114.77(5)
O2 Ho1 O5 71.91(6)
O2 Ho1 N3 77.13(5)
O2 Ho1 N4 70.34(6)
O2 Ho1 N6 126.53(6)
O2 Ho1 N1 138.41(6)
O1 Ho1 O3 67.78(5)
O1 Ho1 O4 118.72(5)
O1 Ho1 O5 144.32(6)
O1 Ho1 N3 127.00(5)
O1 Ho1 N4 76.00(5)
O1 Ho1 N6 68.72(6)
O1 Ho1 N1 70.76(5)
O3 Ho1 O4 141.48(6)
O3 Ho1 O5 144.47(5)
O3 Ho1 N3 77.59(6)
O3 Ho1 N4 94.49(6)
O3 Ho1 N6 135.22(6)
O3 Ho1 N1 81.00(6)
O4 Ho1 N6 71.62(6)
O5 Ho1 O4 51.20(5)
O5 Ho1 N3 84.35(6)
O5 Ho1 N4 84.50(6)
O5 Ho1 N6 76.03(6)
O5 Ho1 N1 118.47(6)
N3 Ho1 O4 69.10(6)
N3 Ho1 N6 140.22(6)
N4 Ho1 O4 124.02(6)
N4 Ho1 N3 147.45(6)
N4 Ho1 N6 64.94(6)
N1 Ho1 O4 67.92(6)
N1 Ho1 N3 65.05(6)
N1 Ho1 N4 145.64(6)
N1 Ho1 N6 94.48(6)
C1 O2 Ho1 140.06(14)
C13 O1 Ho1 135.57(13)
Ho1 O3 H3 112.8(11)
C25 O3 Ho1 134.36(15)
C25 O3 H3 106.3(12)
N7 O4 Ho1 94.31(12)
N7 O5 Ho1 98.60(13)
C24 N3 Ho1 124.70(14)
C20 N3 Ho1 118.77(14)
C20 N3 C24 116.52(19)
N5 N4 Ho1 114.56(13)
C7 N4 Ho1 130.44(15)
C7 N4 N5 114.25(18)
C8 N6 Ho1 115.94(14)
C8 N6 C12 117.0(2)
C12 N6 Ho1 124.71(16)
C01D O00C H00C 109.5
N1 N2 H2 119.8
C20 N2 H2 119.7
C20 N2 N1 120.50(17)
N2 N1 Ho1 115.51(12)
C19 N1 Ho1 129.00(15)
C19 N1 N2 114.57(18)
N4 N5 H5 119.8
C8 N5 N4 120.49(19)
C8 N5 H5 119.8
O7 N8 C16 118.47(19)
O8 N8 O7 122.42(19)
O8 N8 C16 119.1(2)
O4 N7 O5 115.88(18)
O6 N7 O4 122.7(2)
O6 N7 O5 121.4(2)
N3 C24 H24 117.9
N3 C24 C23 124.2(2)
C23 C24 H24 117.9
O2 C1 C6 121.4(2)
O2 C1 C2 120.5(2)
C2 C1 C6 118.11(19)
O10 N9 O9 122.0(2)
O10 N9 C4 119.0(2)
O9 N9 C4 119.1(2)
N3 C20 N2 117.96(19)
N3 C20 C21 123.1(2)
N2 C20 C21 118.97(19)
C1 C6 C7 123.23(19)
C5 C6 C1 119.1(2)
C5 C6 C7 117.6(2)
C13 C18 C19 123.57(19)
C17 C18 C13 119.8(2)
C17 C18 C19 116.30(19)
O1 C13 C18 121.90(19)
O1 C13 C14 120.65(19)
C14 C13 C18 117.43(19)
C01F O00S H00S 109.5
N4 C7 C6 125.2(2)
N4 C7 H7 117.4
C6 C7 H7 117.4
N6 C8 N5 119.0(2)
N6 C8 C9 123.0(2)
N5 C8 C9 117.9(2)
C18 C17 H17 119.9
C16 C17 C18 120.3(2)
C16 C17 H17 119.9
C6 C5 H5A 119.9
C4 C5 C6 120.3(2)
C4 C5 H5A 119.9
N1 C19 C18 125.7(2)
N1 C19 H19 117.1
C18 C19 H19 117.1
C1 C2 H2A 118.9
C3 C2 C1 122.2(2)
C3 C2 H2A 118.9
C2 C3 H3A 120.7
C2 C3 C4 118.5(2)
C4 C3 H3A 120.7
C23 C22 H22 120.3
C21 C22 H22 120.3
C21 C22 C23 119.4(2)
C24 C23 C22 118.3(2)
C24 C23 H23 120.9
C22 C23 H23 120.9
N6 C12 H12 118.4
N6 C12 C11 123.3(2)
C11 C12 H12 118.4
C20 C21 H21 120.8
C22 C21 C20 118.5(2)
C22 C21 H21 120.8
C5 C4 N9 119.4(2)
C5 C4 C3 121.7(2)
C3 C4 N9 118.8(2)
C16 C15 H15 120.4
C14 C15 H15 120.4
C14 C15 C16 119.1(2)
C17 C16 N8 118.4(2)
C17 C16 C15 121.3(2)
C15 C16 N8 120.2(2)
C13 C14 H14 119.0
C15 C14 C13 121.9(2)
C15 C14 H14 119.0
C8 C9 H9 120.9
C10 C9 C8 118.2(3)
C10 C9 H9 120.9
C01E O019 H019 109.5
O3 C25 H25A 109.5
O3 C25 H25B 109.5
O3 C25 H25C 109.5
H25A C25 H25B 109.5
H25A C25 H25C 109.5
H25B C25 H25C 109.5
C12 C11 H11 120.5
C12 C11 C10 118.9(2)
C10 C11 H11 120.5
C9 C10 C11 119.6(2)
C9 C10 H10 120.2
C11 C10 H10 120.2
O00C C01D H01G 109.5
O00C C01D H01H 109.5
O00C C01D H01I 109.5
H01G C01D H01H 109.5
H01G C01D H01I 109.5
H01H C01D H01I 109.5
O019 C01E H01A 109.5
O019 C01E H01B 109.5
O019 C01E H01C 109.5
H01A C01E H01B 109.5
H01A C01E H01C 109.5
H01B C01E H01C 109.5
H01D C01E H01E 109.5
H01D C01E H01F 109.5
H01E C01E H01F 109.5
O0 C01E H01D 109.5
O0 C01E H01E 109.5
O0 C01E H01F 109.5
O00S C01F H01J 109.5
O00S C01F H01K 109.5
O00S C01F H01L 109.5
H01J C01F H01K 109.5
H01J C01F H01L 109.5
H01K C01F H01L 109.5
C01E O0 H0 109.5

loop_
_geom_bond_atom_site_label_1
_geom_bond_atom_site_label_2
_geom_bond_distance
Ho1 O2 2.2466(14)
Ho1 O1 2.3097(14)
Ho1 O3 2.4118(15)
Ho1 O4 2.5327(16)
Ho1 O5 2.4393(16)
Ho1 N3 2.5210(18)
Ho1 N4 2.5167(18)
Ho1 N6 2.5379(19)
Ho1 N1 2.5143(18)
O2 C1 1.294(3)
O1 C13 1.301(3)
O3 H3 0.849(9)
O3 C25 1.430(3)
O4 N7 1.265(3)
O7 N8 1.242(3)
O5 N7 1.272(3)
N3 C24 1.349(3)
N3 C20 1.343(3)
O8 N8 1.235(2)
N4 N5 1.379(3)
N4 C7 1.299(3)
N6 C8 1.345(3)
N6 C12 1.350(3)
O00C H00C 0.8200
O00C C01D 1.417(4)
N2 H2 0.8600
N2 N1 1.381(2)
N2 C20 1.365(3)
N1 C19 1.286(3)
N5 H5 0.8600
N5 C8 1.361(3)
N8 C16 1.440(3)
O10 N9 1.228(3)
O9 N9 1.235(3)
N7 O6 1.219(3)
C24 H24 0.9300
C24 C23 1.369(3)
C1 C6 1.428(3)
C1 C2 1.420(3)
N9 C4 1.447(3)
C20 C21 1.401(3)
C6 C7 1.441(3)
C6 C5 1.398(3)
C18 C13 1.432(3)
C18 C17 1.391(3)
C18 C19 1.450(3)
C13 C14 1.418(3)
O00S H00S 0.8200
O00S C01F 1.396(4)
C7 H7 0.9300
C8 C9 1.404(3)
C17 H17 0.9300
C17 C16 1.380(3)
C5 H5A 0.9300
C5 C4 1.380(3)
C19 H19 0.9300
C2 H2A 0.9300
C2 C3 1.364(3)
C3 H3A 0.9300
C3 C4 1.401(3)
C22 H22 0.9300
C22 C23 1.388(3)
C22 C21 1.371(3)
C23 H23 0.9300
C12 H12 0.9300
C12 C11 1.372(4)
C21 H21 0.9300
C15 H15 0.9300
C15 C16 1.395(3)
C15 C14 1.370(3)
C14 H14 0.9300
C9 H9 0.9300
C9 C10 1.369(4)
O019 H019 0.8200
O019 C01E 1.388(4)
C25 H25A 0.9600
C25 H25B 0.9600
C25 H25C 0.9600
C11 H11 0.9300
C11 C10 1.385(4)
C10 H10 0.9300
C01D H01G 0.9600
C01D H01H 0.9600
C01D H01I 0.9600
C01E H01A 0.9600
C01E H01B 0.9600
C01E H01C 0.9600
C01E H01D 0.9600
C01E H01E 0.9600
C01E H01F 0.9600
C01E O0 1.362(6)
C01F H01J 0.9600
C01F H01K 0.9600
C01F H01L 0.9600
O0 H0 0.8200
